data_4111983
loop_
_publ_author_name
'Matthijs K. J. ter Wiel'
'Richard A. van Delden'
'Auke Meetsma'
'Ben L. Feringa'

_publ_contact_author_address
;
     Crystal Structure Center,
     Inorganic Solid State Chemistry Laboratory
     Chemical Physics,
     Materials Science Center,
     Groningen University,
     Nijenborgh 4,
     NL-9747 AG Groningen,
     The Netherlands.
;
_publ_contact_author_email A.Meetsma@rug.nl
_publ_contact_author_fax '+31 50 3634441'
_publ_contact_author_name
;
   Drs. A. Meetsma
;
_publ_contact_author_phone '+31 50 3634368'
_publ_section_title
;
 Light-Driven Molecular Motors: Stepwise Thermal Helix Inversion during
 Unidirectional Rotation of Sterically Overcrowded Biphenanthrylidenes
;
_journal_name_full 'Journal of the American Chemical Society'
_journal_page_first 14208
_journal_page_last 14222
_journal_paper_doi 10.1021/ja052201e
_journal_volume 127
_journal_year 2005
_chemical_compound_source 'see text'
_chemical_formula_moiety 'C32 H32'
_chemical_formula_sum 'C32 H32'
_chemical_formula_weight 416.61
_chemical_name_systematic ' ?'
_space_group_IT_number 61
_symmetry_cell_setting orthorhombic
_symmetry_Int_Tables_number 61
_symmetry_space_group_name_Hall '-P 2ac 2ab'
_symmetry_space_group_name_H-M 'P b c a'
_atom_sites_solution_hydrogens difmap
_atom_sites_solution_primary direct
_atom_sites_solution_secondary direct
_audit_creation_date '2003-09-24  16:23:27'
_audit_creation_method
;
 PLATON <TABLE ACC> option 
 SHELXL97-2 & Manual Editing 
;
_cell_angle_alpha 90
_cell_angle_beta 90
_cell_angle_gamma 90
_cell_formula_units_Z 8
_cell_length_a 11.736(3)
_cell_length_b 16.546(4)
_cell_length_c 24.984(5)
_cell_measurement_reflns_used 2242
_cell_measurement_temperature 297(1)
_cell_measurement_theta_max 20.57
_cell_measurement_theta_min 2.28
_cell_volume 4851(2)
_computing_cell_refinement 'SAINT, Bruker Version 6.02A, 2000'
_computing_data_collection 'SMART, Bruker Version 5.624, 2001'
_computing_data_reduction 'XPREP, Bruker Version 5.1/NT, 2000'
_computing_molecular_graphics
;
 PLUTO (Meetsma, 2003) 
 PLATON (Spek, 1994)
;
_computing_publication_material 'PLATON (Spek, 1990)'
_computing_structure_refinement 'SHELXL-97 (Sheldrick, 1997)'
_computing_structure_solution
;
 SIR-97 (Altomare et al., 1997)
;
_diffrn_ambient_temperature 100(1)
_diffrn_detector_area_resol_mean '4096x4096 / 62x62 (binned 512)'
_diffrn_measured_fraction_theta_full 0.999
_diffrn_measured_fraction_theta_max 0.999
_diffrn_measurement_device_type
;
  Bruker Smart Apex 
;
_diffrn_measurement_method 'phi and omega scans'
_diffrn_radiation_detector
;
  CCD area-detector
;
_diffrn_radiation_monochromator 'parallel mounted graphite'
_diffrn_radiation_source 'fine focus sealed Siemens Mo tube '
_diffrn_radiation_type MoK\a
_diffrn_radiation_wavelength 0.71073
_diffrn_reflns_av_R_equivalents 0.0727
_diffrn_reflns_av_sigmaI/netI 0.0762
_diffrn_reflns_limit_h_max 13
_diffrn_reflns_limit_h_min -13
_diffrn_reflns_limit_k_max 17
_diffrn_reflns_limit_k_min -19
_diffrn_reflns_limit_l_max 24
_diffrn_reflns_limit_l_min -29
_diffrn_reflns_number 29372
_diffrn_reflns_reduction_process
;
 Intensity data were corrected for Lorentz and polarization
  effects, decay and absorption and reduced to F~o~^2^
  using SAINT (Bruker, 2000) and SADABS (Sheldrick, 2001)
;
_diffrn_reflns_theta_full 25.00
_diffrn_reflns_theta_max 25.03
_diffrn_reflns_theta_min 2.28
_exptl_absorpt_coefficient_mu 0.064
_exptl_absorpt_correction_T_max 0.9892
_exptl_absorpt_correction_T_min 0.9742
_exptl_absorpt_correction_type multi-scan
_exptl_absorpt_process_details '(SADABS, Sheldrick, Bruker, 2000))'
_exptl_crystal_colour colorless
_exptl_crystal_density_diffrn 1.141
_exptl_crystal_description block
_exptl_crystal_F_000 1792
_exptl_crystal_size_max 0.25
_exptl_crystal_size_mid 0.22
_exptl_crystal_size_min 0.17
_refine_diff_density_max 0.163
_refine_diff_density_min -0.152
_refine_diff_density_rms 0.033
_refine_ls_extinction_method none
_refine_ls_goodness_of_fit_ref 1.002
_refine_ls_hydrogen_treatment refall
_refine_ls_matrix_type full
_refine_ls_number_parameters 417
_refine_ls_number_reflns 4277
_refine_ls_number_restraints 0
_refine_ls_restrained_S_all 1.002
_refine_ls_R_factor_all 0.1009
_refine_ls_R_factor_gt 0.0514
_refine_ls_shift/su_max 0.004
_refine_ls_shift/su_mean 0.000
_refine_ls_structure_factor_coef Fsqd
_refine_ls_weighting_details 'calc w=1/[\s^2^(Fo^2^)+(0.0468P)^2^+0.9830P] where P=(Fo^2^+2Fc^2^)/3'
_refine_ls_weighting_scheme calc
_refine_ls_wR_factor_gt 0.1160
_refine_ls_wR_factor_ref 0.1391
_reflns_number_gt 2529
_reflns_number_total 4277
_reflns_threshold_expression I>2\s(I)
_cod_data_source_file ja052201esi20050406_083251.cif
_cod_data_source_block global
_cod_database_code 4111983
_vrn_publ_code_squeezed_elec 0.0
_vrn_publ_code_void_volume 0.0
_vrn_publ_code_frame_time_sec 10.0
_vrn_publ_code_meas_time_hour 7.0

loop_
_symmetry_equiv_pos_as_xyz
x,y,z
1/2-x,-y,1/2+z
1/2+x,1/2-y,-z
-x,1/2+y,1/2-z
-x,-y,-z
1/2+x,y,1/2-z
1/2-x,1/2+y,z
x,1/2-y,1/2+z

loop_
_atom_site_aniso_label
_atom_site_aniso_U_11
_atom_site_aniso_U_22
_atom_site_aniso_U_33
_atom_site_aniso_U_23
_atom_site_aniso_U_13
_atom_site_aniso_U_12
C1 0.0539(13) 0.0423(13) 0.0479(14) 0.0026(10) 0.0086(10) 0.0004(10)
C2 0.0530(13) 0.0372(12) 0.0483(15) -0.0005(10) 0.0072(11) 0.0005(10)
C3 0.0479(12) 0.0382(12) 0.0486(15) -0.0047(10) 0.0078(11) -0.0061(9)
C4 0.0437(13) 0.0544(14) 0.0536(17) -0.0060(11) 0.0047(12) -0.0041(10)
C5 0.0581(16) 0.0692(16) 0.0518(17) -0.0049(12) -0.0031(13) -0.0065(12)
C6 0.0663(16) 0.0719(17) 0.0470(16) -0.0084(13) 0.0103(13) -0.0147(13)
C7 0.0630(16) 0.0617(16) 0.0612(19) -0.0130(13) 0.0226(14) -0.0078(12)
C8 0.0508(13) 0.0435(12) 0.0558(16) -0.0092(11) 0.0131(11) -0.0051(10)
C9 0.0538(14) 0.0527(15) 0.078(2) -0.0075(14) 0.0136(14) 0.0077(12)
C10 0.0608(16) 0.0553(15) 0.077(2) 0.0013(14) 0.0024(15) 0.0154(12)
C11 0.0656(15) 0.0481(13) 0.0578(16) 0.0035(12) 0.0034(12) 0.0113(11)
C12 0.092(2) 0.076(2) 0.065(2) 0.0161(17) 0.0001(16) 0.0218(17)
C13 0.118(3) 0.079(2) 0.078(2) 0.0353(19) 0.021(2) 0.0155(19)
C14 0.0834(18) 0.0457(14) 0.0600(17) 0.0068(12) 0.0251(14) 0.0052(13)
C15 0.106(3) 0.129(3) 0.047(2) -0.007(2) 0.0104(18) -0.021(2)
C16 0.109(3) 0.076(2) 0.123(3) 0.023(2) 0.025(3) -0.029(2)
C17 0.0468(12) 0.0450(13) 0.0450(13) 0.0015(10) 0.0070(10) -0.0012(10)
C18 0.0491(12) 0.0390(12) 0.0425(13) -0.0010(10) 0.0052(10) 0.0002(10)
C19 0.0465(12) 0.0398(11) 0.0436(13) -0.0039(10) 0.0030(10) -0.0010(9)
C20 0.0554(14) 0.0522(14) 0.0501(15) -0.0003(12) -0.0016(12) -0.0026(11)
C21 0.0476(15) 0.0746(18) 0.0728(19) -0.0032(15) -0.0088(13) -0.0005(13)
C22 0.0505(14) 0.0717(17) 0.081(2) -0.0046(15) 0.0049(14) -0.0124(13)
C23 0.0637(17) 0.0649(17) 0.075(2) 0.0091(15) 0.0144(15) -0.0135(14)
C24 0.0542(14) 0.0481(13) 0.0576(15) 0.0056(12) 0.0067(11) -0.0062(11)
C25 0.0719(17) 0.0597(16) 0.0681(18) 0.0253(14) 0.0047(14) -0.0038(13)
C26 0.0601(16) 0.0609(16) 0.0694(18) 0.0180(13) -0.0054(14) 0.0062(13)
C27 0.0487(13) 0.0446(13) 0.0581(15) 0.0020(11) 0.0019(11) 0.0017(10)
C28 0.0484(14) 0.0655(18) 0.075(2) 0.0027(15) 0.0036(13) 0.0063(13)
C29 0.0544(16) 0.0683(18) 0.082(2) -0.0050(15) 0.0146(14) 0.0086(13)
C30 0.0623(14) 0.0489(14) 0.0602(17) 0.0006(12) 0.0213(12) 0.0031(12)
C31 0.0572(19) 0.133(4) 0.134(4) 0.008(3) 0.007(2) -0.024(2)
C32 0.108(2) 0.079(2) 0.0545(19) -0.0124(16) 0.0077(18) 0.028(2)

loop_
_atom_site_label
_atom_site_type_symbol
_atom_site_thermal_displace_type
_atom_site_fract_x
_atom_site_fract_y
_atom_site_fract_z
_atom_site_occupancy
_atom_site_U_iso_or_equiv
C1 C Uani 0.24287(17) 0.07317(12) 0.08343(9) 1.000 0.0480(8)
C2 C Uani 0.15509(17) 0.10713(12) 0.11974(9) 1.000 0.0462(8)
C3 C Uani 0.15859(17) 0.10110(12) 0.17652(9) 1.000 0.0449(8)
C4 C Uani 0.25185(18) 0.06834(13) 0.20504(10) 1.000 0.0506(9)
C5 C Uani 0.2519(2) 0.06462(15) 0.25935(11) 1.000 0.0597(9)
C6 C Uani 0.1598(2) 0.09274(15) 0.28965(10) 1.000 0.0617(9)
C7 C Uani 0.0694(2) 0.12506(15) 0.26315(11) 1.000 0.0620(10)
C8 C Uani 0.06618(18) 0.13157(12) 0.20682(10) 1.000 0.0500(8)
C9 C Uani -0.0249(2) 0.16962(14) 0.17984(12) 1.000 0.0615(10)
C10 C Uani -0.0234(2) 0.17876(15) 0.12621(12) 1.000 0.0644(10)
C11 C Uani 0.06677(19) 0.14827(13) 0.09544(10) 1.000 0.0572(8)
C12 C Uani 0.0734(3) 0.1594(2) 0.03617(12) 1.000 0.0777(12)
C13 C Uani 0.1906(3) 0.1899(2) 0.02242(16) 1.000 0.0917(14)
C14 C Uani 0.2872(2) 0.13480(14) 0.04279(11) 1.000 0.0630(9)
C15 C Uani 0.1645(4) 0.0886(3) 0.35013(13) 1.000 0.0940(16)
C16 C Uani 0.3830(4) 0.1841(3) 0.06693(19) 1.000 0.1027(16)
C17 C Uani 0.27753(17) -0.00441(12) 0.08362(8) 1.000 0.0456(7)
C18 C Uani 0.23335(17) -0.06760(11) 0.12037(8) 1.000 0.0435(7)
C19 C Uani 0.11551(17) -0.08666(12) 0.12754(8) 1.000 0.0433(7)
C20 C Uani 0.02761(19) -0.05311(14) 0.09633(10) 1.000 0.0526(8)
C21 C Uani -0.0835(2) -0.07342(16) 0.10465(11) 1.000 0.0650(10)
C22 C Uani -0.1156(2) -0.12829(16) 0.14485(12) 1.000 0.0677(10)
C23 C Uani -0.0322(2) -0.16215(17) 0.17443(12) 1.000 0.0679(10)
C24 C Uani 0.08451(19) -0.14400(13) 0.16712(9) 1.000 0.0533(8)
C25 C Uani 0.1709(2) -0.18328(16) 0.19632(11) 1.000 0.0666(10)
C26 C Uani 0.2822(2) -0.16880(15) 0.18605(11) 1.000 0.0635(10)
C27 C Uani 0.31471(17) -0.11085(13) 0.14831(9) 1.000 0.0505(8)
C28 C Uani 0.4370(2) -0.09447(19) 0.13550(11) 1.000 0.0630(10)
C29 C Uani 0.4518(2) -0.09464(18) 0.07539(12) 1.000 0.0682(10)
C30 C Uani 0.3712(2) -0.03536(15) 0.04666(10) 1.000 0.0571(9)
C31 C Uani -0.2401(3) -0.1487(4) 0.1538(3) 1.000 0.108(2)
C32 C Uani 0.3189(3) -0.0733(2) -0.00266(13) 1.000 0.0805(11)
H4 H Uiso 0.31775 0.05064 0.18553 1.00(3) 0.0551(18)
H5 H Uiso 0.31723 0.04354 0.27673 1.00(4) 0.0540(18)
H7 H Uiso 0.00542 0.14621 0.28396 1.00(4) 0.068(2)
H9 H Uiso -0.09062 0.19009 0.20252 1.00(4) 0.075(2)
H10 H Uiso -0.08541 0.20841 0.10710 1.00(4) 0.074(2)
H12 H Uiso 0.01253 0.19908 0.02490 1.00(4) 0.088(2)
H12' H Uiso 0.05881 0.10479 0.01724 1.00(5) 0.081(2)
H13 H Uiso 0.20390 0.24539 0.04049 1.00(6) 0.114(2)
H13' H Uiso 0.20226 0.19821 -0.01526 1.00(5) 0.094(2)
H14 H Uiso 0.31596 0.10646 0.01114 1.00(4) 0.078(2)
H15 H Uiso 0.21936 0.11921 0.36834 1.00(10) 0.206(4)
H15' H Uiso 0.16160 0.03032 0.36166 1.00(9) 0.210(4)
H15" H Uiso 0.09774 0.10926 0.36886 1.00(7) 0.176(4)
H16 H Uiso 0.45497 0.15120 0.07913 1.00(7) 0.155(3)
H16' H Uiso 0.40631 0.22582 0.03943 1.00(5) 0.128(3)
H16" H Uiso 0.34608 0.21552 0.09570 1.00(5) 0.101(3)
H20 H Uiso 0.04872 -0.01602 0.06704 1.00(4) 0.0647(18)
H21 H Uiso -0.14599 -0.04886 0.08239 1.00(4) 0.072(2)
H23 H Uiso -0.04949 -0.20040 0.19979 1.00(4) 0.079(2)
H25 H Uiso 0.14763 -0.22458 0.22232 1.00(4) 0.0762(19)
H26 H Uiso 0.34269 -0.19667 0.20662 1.00(4) 0.0625(19)
H28 H Uiso 0.48884 -0.13407 0.15260 1.00(4) 0.077(2)
H28' H Uiso 0.45784 -0.03973 0.15078 1.00(4) 0.0689(18)
H29 H Uiso 0.53509 -0.08353 0.06643 1.00(4) 0.086(2)
H29' H Uiso 0.43239 -0.15175 0.06280 1.00(4) 0.0704(19)
H30 H Uiso 0.42038 0.01125 0.03567 1.00(4) 0.0592(18)
H31 H Uiso -0.24300 -0.19622 0.17084 1.00(8) 0.178(4)
H31' H Uiso -0.27422 -0.14944 0.12074 1.00(9) 0.171(4)
H31" H Uiso -0.28424 -0.10574 0.16202 1.00(10) 0.233(5)
H32 H Uiso 0.37518 -0.09975 -0.02522 1.00(4) 0.086(2)
H32' H Uiso 0.26167 -0.11816 0.00620 1.00(5) 0.101(2)
H32" H Uiso 0.27633 -0.03406 -0.02470 1.00(5) 0.117(3)

loop_
_atom_type_symbol
_atom_type_description
_atom_type_scat_dispersion_real
_atom_type_scat_dispersion_imag
_atom_type_scat_source
H H 0.0000 0.0000 'International Tables Vol C Tables 4.2.6.8 and 6.1.1.4'
C C 0.0033 0.0016 'International Tables Vol C Tables 4.2.6.8 and 6.1.1.4'

loop_
_geom_angle_atom_site_label_1
_geom_angle_atom_site_label_2
_geom_angle_atom_site_label_3
_geom_angle
_geom_angle_publ_flag
C2 C1 C14 112.92(17) no
C2 C1 C17 124.67(19) no
C14 C1 C17 122.34(19) no
C1 C2 C3 124.28(18) no
C1 C2 C11 116.1(2) no
C3 C2 C11 119.6(2) no
C2 C3 C4 123.48(19) no
C2 C3 C8 119.09(19) no
C4 C3 C8 117.4(2) no
C3 C4 C5 121.4(2) no
C4 C5 C6 121.7(2) no
C5 C6 C7 118.0(2) no
C5 C6 C15 119.8(3) no
C7 C6 C15 122.2(3) no
C6 C7 C8 122.4(2) no
C3 C8 C7 119.0(2) no
C3 C8 C9 118.9(2) no
C7 C8 C9 122.0(2) no
C8 C9 C10 121.0(2) no
C9 C10 C11 121.0(2) no
C2 C11 C10 120.2(2) no
C2 C11 C12 117.2(2) no
C10 C11 C12 122.6(2) no
C11 C12 C13 108.4(3) no
C12 C13 C14 113.5(3) no
C1 C14 C13 111.3(2) no
C1 C14 C16 110.3(3) no
C13 C14 C16 111.0(3) no
C1 C17 C18 124.60(19) no
C1 C17 C30 122.41(19) no
C18 C17 C30 112.95(17) no
C17 C18 C19 124.79(18) no
C17 C18 C27 115.82(18) no
C19 C18 C27 119.38(18) no
C18 C19 C20 123.55(19) no
C18 C19 C24 118.89(18) no
C20 C19 C24 117.54(19) no
C19 C20 C21 121.3(2) no
C20 C21 C22 121.7(2) no
C21 C22 C23 117.7(2) no
C21 C22 C31 120.5(3) no
C23 C22 C31 121.7(3) no
C22 C23 C24 123.0(3) no
C19 C24 C23 118.7(2) no
C19 C24 C25 119.0(2) no
C23 C24 C25 122.2(2) no
C24 C25 C26 121.0(2) no
C25 C26 C27 120.9(2) no
C18 C27 C26 120.47(19) no
C18 C27 C28 117.5(2) no
C26 C27 C28 122.1(2) no
C27 C28 C29 108.8(2) no
C28 C29 C30 113.0(2) no
C17 C30 C29 112.0(2) no
C17 C30 C32 109.9(2) no
C29 C30 C32 111.4(2) no
C3 C4 H4 118.99 no
C5 C4 H4 119.54 no
C4 C5 H5 118.34 no
C6 C5 H5 119.97 no
C6 C7 H7 118.74 no
C8 C7 H7 118.82 no
C8 C9 H9 117.22 no
C10 C9 H9 121.81 no
C9 C10 H10 121.36 no
C11 C10 H10 117.68 no
C11 C12 H12 108.63 no
C11 C12 H12' 109.69 no
C13 C12 H12 111.39 no
C13 C12 H12' 109.87 no
H12 C12 H12' 108.86 no
C12 C13 H13 109.62 no
C12 C13 H13' 113.68 no
C14 C13 H13 105.65 no
C14 C13 H13' 107.66 no
H13 C13 H13' 106.19 no
C1 C14 H14 109.50 no
C13 C14 H14 105.67 no
C16 C14 H14 108.88 no
C6 C15 H15 119.03 no
C6 C15 H15' 109.13 no
C6 C15 H15" 115.73 no
H15 C15 H15' 113.70 no
H15 C15 H15" 97.45 no
H15' C15 H15" 99.87 no
C14 C16 H16 115.69 no
C14 C16 H16' 107.33 no
C14 C16 H16" 104.35 no
H16 C16 H16' 109.47 no
H16 C16 H16" 114.50 no
H16' C16 H16" 104.70 no
C19 C20 H20 118.18 no
C21 C20 H20 120.45 no
C20 C21 H21 120.91 no
C22 C21 H21 117.42 no
C22 C23 H23 120.28 no
C24 C23 H23 116.71 no
C24 C25 H25 117.64 no
C26 C25 H25 121.17 no
C25 C26 H26 120.75 no
C27 C26 H26 118.28 no
C27 C28 H28 112.16 no
C27 C28 H28' 108.25 no
C29 C28 H28 110.89 no
C29 C28 H28' 110.39 no
H28 C28 H28' 106.29 no
C28 C29 H29 109.14 no
C28 C29 H29' 106.38 no
C30 C29 H29 111.82 no
C30 C29 H29' 107.98 no
H29 C29 H29' 108.24 no
C17 C30 H30 108.84 no
C29 C30 H30 105.32 no
C32 C30 H30 109.27 no
C22 C31 H31 107.61 no
C22 C31 H31' 106.90 no
C22 C31 H31" 114.26 no
H31 C31 H31' 113.56 no
H31 C31 H31" 124.16 no
H31' C31 H31" 87.99 no
C30 C32 H32 112.54 no
C30 C32 H32' 112.97 no
C30 C32 H32" 112.75 no
H32 C32 H32' 104.14 no
H32 C32 H32" 108.45 no
H32' C32 H32" 105.37 no

loop_
_geom_bond_atom_site_label_1
_geom_bond_atom_site_label_2
_geom_bond_distance
_geom_bond_publ_flag
C1 C2 1.483(3) no
C1 C14 1.530(3) no
C1 C17 1.347(3) no
C2 C3 1.423(3) no
C2 C11 1.381(3) no
C3 C4 1.414(3) no
C3 C8 1.415(3) no
C4 C5 1.358(4) no
C5 C6 1.399(3) no
C6 C7 1.360(3) no
C6 C15 1.514(4) no
C7 C8 1.412(4) no
C8 C9 1.412(3) no
C9 C10 1.349(4) no
C10 C11 1.402(3) no
C11 C12 1.494(4) no
C12 C13 1.505(5) no
C13 C14 1.541(4) no
C14 C16 1.514(5) no
C17 C18 1.485(3) no
C17 C30 1.524(3) no
C18 C19 1.430(3) no
C18 C27 1.382(3) no
C19 C20 1.407(3) no
C19 C24 1.418(3) no
C20 C21 1.363(3) no
C21 C22 1.405(4) no
C22 C23 1.348(4) no
C22 C31 1.516(5) no
C23 C24 1.414(3) no
C24 C25 1.408(3) no
C25 C26 1.353(3) no
C26 C27 1.398(3) no
C27 C28 1.495(3) no
C28 C29 1.512(4) no
C29 C30 1.540(4) no
C30 C32 1.513(4) no
C4 H4 0.9600 no
C5 H5 0.9477 no
C7 H7 0.9780 no
C9 H9 1.0152 no
C10 H10 0.9991 no
C12 H12 1.0103 no
C12 H12' 1.0341 no
C13 H13 1.0350 no
C13 H13' 0.9612 no
C14 H14 0.9793 no
C15 H15 0.9370 no
C15 H15' 1.0070 no
C15 H15" 0.9745 no
C16 H16 1.0501 no
C16 H16' 1.0116 no
C16 H16" 0.9873 no
C20 H20 0.9867 no
C21 H21 1.0061 no
C23 H23 0.9182 no
C25 H25 0.9816 no
C26 H26 0.9903 no
C28 H28 0.9909 no
C28 H28' 1.0129 no
C29 H29 1.0195 no
C29 H29' 1.0216 no
C30 H30 1.0016 no
C31 H31 0.8948 no
C31 H31' 0.9180 no
C31 H31" 0.9032 no
C32 H32 0.9724 no
C32 H32' 1.0252 no
C32 H32" 0.9871 no

loop_
_geom_contact_atom_site_label_1
_geom_contact_atom_site_label_2
_geom_contact_distance
_geom_contact_site_symmetry_2
_geom_contact_publ_flag
C1 C20 3.294(3) . no
C2 C19 3.246(3) . no
C2 C20 3.100(3) . no
C3 C19 3.377(3) . no
C3 C18 3.245(3) . no
C3 C20 3.590(3) . no
C4 C27 3.368(3) . no
C4 C18 3.095(3) . no
C4 C19 3.590(3) . no
C4 C17 3.278(3) . no
C5 C9 3.491(4) 6_555 no
C9 C5 3.491(4) 6_455 no
C11 C20 3.364(3) . no
C17 C4 3.278(3) . no
C18 C4 3.095(3) . no
C18 C3 3.245(3) . no
C19 C4 3.590(3) . no
C19 C2 3.246(3) . no
C19 C3 3.377(3) . no
C20 C3 3.590(3) . no
C20 C1 3.294(3) . no
C20 C11 3.364(3) . no
C20 C2 3.100(3) . no
C27 C4 3.368(3) . no
C1 H20 2.7454 . no
C1 H12' 2.7703 . no
C1 H4 2.7236 . no
C2 H20 2.7284 . no
C2 H16" 2.9328 . no
C2 H13 3.0793 . no
C5 H9 2.9382 6_555 no
C7 H23 3.0417 4_555 no
C8 H26 3.0365 7_555 no
C9 H5 2.9937 6_455 no
C11 H20 2.8174 . no
C12 H20 3.0172 . no
C14 H30 2.5795 . no
C16 H30 2.9970 . no
C17 H4 2.7450 . no
C17 H20 2.7239 . no
C17 H28' 2.7631 . no
C18 H4 2.7311 . no
C18 H29' 3.0764 . no
C18 H32' 2.9911 . no
C24 H16" 3.0414 7_545 no
C25 H16" 3.0271 7_545 no
C27 H4 2.8294 . no
C28 H4 3.0473 . no
C30 H14 2.5912 . no
C32 H14 2.9944 . no
H4 C1 2.7236 . no
H4 C17 2.7450 . no
H4 C18 2.7311 . no
H4 C27 2.8294 . no
H4 C28 3.0473 . no
H4 H28' 2.3859 . no
H5 C9 2.9937 6_555 no
H7 H9 2.4367 . no
H7 H15" 2.4590 . no
H9 H7 2.4367 . no
H9 H25 2.4428 4_555 no
H9 C5 2.9382 6_455 no
H10 H12 2.3585 . no
H12 H10 2.3585 . no
H12 H16' 2.3835 3_455 no
H12' C1 2.7703 . no
H12' H20 2.3575 . no
H13 C2 3.0793 . no
H13 H16' 2.3976 . no
H13 H16" 2.2206 . no
H13 H29' 2.4012 7_555 no
H13 H32' 2.4484 7_555 no
H14 C30 2.5912 . no
H14 C32 2.9944 . no
H14 H30 2.0878 . no
H14 H32" 2.5345 . no
H15' H31" 2.4129 6_555 no
H15" H7 2.4590 . no
H15" H16 2.2310 6_455 no
H16 H30 2.5896 . no
H16 H32 2.5519 5_655 no
H16 H15" 2.2310 6_555 no
H16' H13 2.3976 . no
H16' H12 2.3835 3_555 no
H16" C2 2.9328 . no
H16" H13 2.2206 . no
H16" C24 3.0414 7_555 no
H16" C25 3.0271 7_555 no
H20 C1 2.7454 . no
H20 C2 2.7284 . no
H20 C11 2.8174 . no
H20 C12 3.0172 . no
H20 C17 2.7239 . no
H20 H12' 2.3575 . no
H21 H31' 2.4397 . no
H21 H32" 2.5099 5_555 no
H23 H25 2.4143 . no
H23 H31 2.3844 . no
H23 C7 3.0417 4_545 no
H25 H23 2.4143 . no
H25 H9 2.4428 4_545 no
H26 H28 2.4158 . no
H26 C8 3.0365 7_545 no
H28 H26 2.4158 . no
H28' C17 2.7631 . no
H28' H4 2.3859 . no
H29' C18 3.0764 . no
H29' H32 2.4550 . no
H29' H32' 2.5145 . no
H29' H13 2.4012 7_545 no
H30 C14 2.5795 . no
H30 C16 2.9970 . no
H30 H14 2.0878 . no
H30 H16 2.5896 . no
H31 H23 2.3844 . no
H31' H21 2.4397 . no
H31" H15' 2.4129 6_455 no
H32 H29' 2.4550 . no
H32 H16 2.5519 5_655 no
H32' C18 2.9911 . no
H32' H29' 2.5145 . no
H32' H13 2.4484 7_545 no
H32" H14 2.5345 . no
H32" H21 2.5099 5_555 no

loop_
_geom_torsion_atom_site_label_1
_geom_torsion_atom_site_label_2
_geom_torsion_atom_site_label_3
_geom_torsion_atom_site_label_4
_geom_torsion
_geom_torsion_publ_flag
C14 C1 C2 C3 -129.0(2) no
C14 C1 C2 C11 49.6(3) no
C17 C1 C2 C3 54.0(3) no
C17 C1 C2 C11 -127.4(2) no
C2 C1 C14 C13 -38.2(3) no
C2 C1 C14 C16 85.5(3) no
C17 C1 C14 C13 138.9(2) no
C17 C1 C14 C16 -97.4(3) no
C2 C1 C17 C18 -0.2(3) no
C2 C1 C17 C30 -177.8(2) no
C14 C1 C17 C18 -176.9(2) no
C14 C1 C17 C30 5.5(3) no
C1 C2 C3 C4 6.0(3) no
C1 C2 C3 C8 -176.10(19) no
C11 C2 C3 C4 -172.6(2) no
C11 C2 C3 C8 5.3(3) no
C1 C2 C11 C10 176.6(2) no
C1 C2 C11 C12 -4.4(3) no
C3 C2 C11 C10 -4.7(3) no
C3 C2 C11 C12 174.3(2) no
C2 C3 C4 C5 179.3(2) no
C8 C3 C4 C5 1.4(3) no
C2 C3 C8 C7 179.6(2) no
C2 C3 C8 C9 -2.2(3) no
C4 C3 C8 C7 -2.4(3) no
C4 C3 C8 C9 175.8(2) no
C3 C4 C5 C6 0.2(4) no
C4 C5 C6 C7 -0.6(4) no
C4 C5 C6 C15 -179.0(3) no
C5 C6 C7 C8 -0.5(4) no
C15 C6 C7 C8 177.8(3) no
C6 C7 C8 C3 2.1(3) no
C6 C7 C8 C9 -176.1(2) no
C3 C8 C9 C10 -1.5(3) no
C7 C8 C9 C10 176.6(2) no
C8 C9 C10 C11 2.2(4) no
C9 C10 C11 C2 1.0(4) no
C9 C10 C11 C12 -178.0(2) no
C2 C11 C12 C13 -48.0(3) no
C10 C11 C12 C13 131.0(3) no
C11 C12 C13 C14 55.9(4) no
C12 C13 C14 C1 -13.6(4) no
C12 C13 C14 C16 -136.9(3) no
C1 C17 C18 C19 53.1(3) no
C1 C17 C18 C27 -128.0(2) no
C30 C17 C18 C19 -129.1(2) no
C30 C17 C18 C27 49.7(2) no
C1 C17 C30 C29 139.3(2) no
C1 C17 C30 C32 -96.3(3) no
C18 C17 C30 C29 -38.5(3) no
C18 C17 C30 C32 85.8(2) no
C17 C18 C19 C20 6.8(3) no
C17 C18 C19 C24 -175.00(19) no
C27 C18 C19 C20 -172.0(2) no
C27 C18 C19 C24 6.2(3) no
C17 C18 C27 C26 176.6(2) no
C17 C18 C27 C28 -4.8(3) no
C19 C18 C27 C26 -4.5(3) no
C19 C18 C27 C28 174.0(2) no
C18 C19 C20 C21 179.8(2) no
C24 C19 C20 C21 1.6(3) no
C18 C19 C24 C23 179.4(2) no
C18 C19 C24 C25 -3.1(3) no
C20 C19 C24 C23 -2.2(3) no
C20 C19 C24 C25 175.3(2) no
C19 C20 C21 C22 0.4(4) no
C20 C21 C22 C23 -1.6(4) no
C20 C21 C22 C31 179.0(4) no
C21 C22 C23 C24 0.9(4) no
C31 C22 C23 C24 -179.7(4) no
C22 C23 C24 C19 1.1(4) no
C22 C23 C24 C25 -176.4(3) no
C19 C24 C25 C26 -1.9(4) no
C23 C24 C25 C26 175.5(3) no
C24 C25 C26 C27 3.8(4) no
C25 C26 C27 C18 -0.5(4) no
C25 C26 C27 C28 -179.0(2) no
C18 C27 C28 C29 -47.3(3) no
C26 C27 C28 C29 131.2(3) no
C27 C28 C29 C30 54.9(3) no
C28 C29 C30 C17 -12.9(3) no
C28 C29 C30 C32 -136.4(2) no
